data_7115791
loop_
_publ_author_name
'Jose A. Souto'
'Willian Lewis'
'Robert A. Stockman'

_publ_section_title
;
 Isolation of stable non cyclic 1,2-disulfoxides. Revisiting the
 thermolysis of S-aryl sulfinimines
;
_journal_name_full Chem.Commun.
_journal_page_first 12630
_journal_paper_doi 10.1039/C4cc05751A
_journal_volume 50
_journal_year 2014
_chemical_formula_moiety 'C14 H14 O2 S2'
_chemical_formula_sum 'C14 H14 O2 S2'
_chemical_formula_weight 278.37
_chemical_name_systematic
;
 ?
;
_space_group_crystal_system monoclinic
_space_group_IT_number 14
_space_group_name_Hall '-P 2ybc'
_space_group_name_H-M_alt 'P 1 21/c 1'
_symmetry_space_group_name_Hall '-P 2ybc'
_symmetry_space_group_name_H-M 'P 1 21/c 1'
_atom_sites_solution_hydrogens geom
_atom_sites_solution_primary iterative
_atom_sites_solution_secondary difmap
_audit_creation_date 2013-06-10
_audit_creation_method
;
  Olex2 1.2
  (compiled Apr 23 2013 17:59:47, GUI svn.r4466)
;
_cell_angle_alpha 90
_cell_angle_beta 97.432(15)
_cell_angle_gamma 90
_cell_formula_units_Z 2
_cell_length_a 5.7235(12)
_cell_length_b 7.5497(11)
_cell_length_c 15.671(2)
_cell_measurement_reflns_used 1043
_cell_measurement_temperature 120(2)
_cell_measurement_theta_max 73.1250
_cell_measurement_theta_min 5.7100
_cell_volume 671.47(19)
_computing_cell_refinement
;
CrysAlisPro, Agilent Technologies,
Version 1.171.36.28 (release 01-02-2013 CrysAlis171 .NET)
(compiled Feb  1 2013,16:14:44)
;
_computing_data_collection
;
CrysAlisPro, Agilent Technologies,
Version 1.171.36.28 (release 01-02-2013 CrysAlis171 .NET)
(compiled Feb  1 2013,16:14:44)
;
_computing_data_reduction
;
CrysAlisPro, Agilent Technologies,
Version 1.171.36.28 (release 01-02-2013 CrysAlis171 .NET)
(compiled Feb  1 2013,16:14:44)
;
_computing_molecular_graphics
;
O. V. Dolomanov, L. J. Bourhis, R. J. Gildea, J. A. K. Howard and H. Puschmann,
OLEX2: a complete structure solution, refinement and analysis program.
J. Appl. Cryst. (2009). 42, 339-341.
;
_computing_publication_material
;
O. V. Dolomanov, L. J. Bourhis, R. J. Gildea, J. A. K. Howard and H. Puschmann,
OLEX2: a complete structure solution, refinement and analysis program.
J. Appl. Cryst. (2009). 42, 339-341.
;
_computing_structure_refinement
;
SHELXL, G.M. Sheldrick, Acta Cryst.
(2008). A64, 112-122
;
_computing_structure_solution
;
olex2.solve (L.J. Bourhis, O.V. Dolomanov, R.J. Gildea, J.A.K. Howard,
H. Puschmann, in preparation, 2011)
;
_diffrn_ambient_temperature 120(2)
_diffrn_detector 'CCD area detector'
_diffrn_detector_area_resol_mean 10.3613
_diffrn_detector_type 'Agilent Diffraction Atlas detector'
_diffrn_measured_fraction_theta_full 0.9954
_diffrn_measured_fraction_theta_max 0.9458
_diffrn_measurement_details
;
  1 omega -127.00   29.00   2.0000    2.0000
omega____ theta____ kappa____ phi______ frames
    -      -43.6002    0.0000    0.0000 78

  2 omega -130.00 -102.00   2.0000    2.0000
omega____ theta____ kappa____ phi______ frames
    -      -60.0000 -125.0000 -180.0000 14

  3 omega -112.00  -84.00   2.0000    2.0000
omega____ theta____ kappa____ phi______ frames
    -      -60.0000 -125.0000   60.0000 14

  4 omega   93.00  157.00   2.0000    2.0000
omega____ theta____ kappa____ phi______ frames
    -      105.8472   45.0000  -60.0000 32

  5 omega   39.00   67.00   2.0000    2.0000
omega____ theta____ kappa____ phi______ frames
    -      105.8472  -30.0000    0.0000 14

  6 omega   35.00   69.00   2.0000    2.0000
omega____ theta____ kappa____ phi______ frames
    -      105.8472  -30.0000  150.0000 17

  7 omega   34.00   62.00   2.0000    2.0000
omega____ theta____ kappa____ phi______ frames
    -      105.8472  -30.0000  120.0000 14

  8 omega   40.00   70.00   2.0000    2.0000
omega____ theta____ kappa____ phi______ frames
    -      105.8472  -30.0000   60.0000 15

  9 omega   34.00   66.00   2.0000    2.0000
omega____ theta____ kappa____ phi______ frames
    -      105.8472  -30.0000 -180.0000 16

 10 omega   41.00   73.00   2.0000    2.0000
omega____ theta____ kappa____ phi______ frames
    -      105.8472  -45.0000   60.0000 16

 11 omega  122.00  154.00   2.0000    2.0000
omega____ theta____ kappa____ phi______ frames
    -      105.8472   61.0000   60.0000 16

 12 omega   49.00   77.00   2.0000    2.0000
omega____ theta____ kappa____ phi______ frames
    -      105.8472 -125.0000    0.0000 14

 13 omega   86.00  112.00   2.0000    2.0000
omega____ theta____ kappa____ phi______ frames
    -      105.8472   30.0000 -180.0000 13

 14 omega  131.00  157.00   2.0000    2.0000
omega____ theta____ kappa____ phi______ frames
    -      105.8472   30.0000 -180.0000 13

 15 omega   47.00   75.00   2.0000    2.0000
omega____ theta____ kappa____ phi______ frames
    -      105.8472  -45.0000 -150.0000 14

 16 omega   41.00   73.00   2.0000    2.0000
omega____ theta____ kappa____ phi______ frames
    -      105.8472  -45.0000  -30.0000 16

 17 omega   33.00   61.00   2.0000    2.0000
omega____ theta____ kappa____ phi______ frames
    -      105.8472  -30.0000   30.0000 14
;
_diffrn_measurement_device '\k-geometry diffractometer'
_diffrn_measurement_device_type 'SuperNova-Duo, Atlas'
_diffrn_measurement_method '\w scans'
_diffrn_orient_matrix_UB_11 -0.0674387000
_diffrn_orient_matrix_UB_12 0.0121081000
_diffrn_orient_matrix_UB_13 -0.0981979000
_diffrn_orient_matrix_UB_21 -0.2011789000
_diffrn_orient_matrix_UB_22 -0.1334271000
_diffrn_orient_matrix_UB_23 0.0052284000
_diffrn_orient_matrix_UB_31 -0.1695375000
_diffrn_orient_matrix_UB_32 0.1538879000
_diffrn_orient_matrix_UB_33 0.0122776000
_diffrn_radiation_collimation 'focusing mirrors'
_diffrn_radiation_monochromator mirror
_diffrn_radiation_probe x-ray
_diffrn_radiation_type 'Cu K\a'
_diffrn_radiation_wavelength 1.5418
_diffrn_radiation_xray_symbol K-L~2,3~
_diffrn_reflns_av_R_equivalents 0.0257
_diffrn_reflns_av_unetI/netI 0.0298
_diffrn_reflns_Laue_measured_fraction_full 0.994
_diffrn_reflns_Laue_measured_fraction_max 0.946
_diffrn_reflns_limit_h_max 6
_diffrn_reflns_limit_h_min -7
_diffrn_reflns_limit_k_max 9
_diffrn_reflns_limit_k_min -9
_diffrn_reflns_limit_l_max 19
_diffrn_reflns_limit_l_min -19
_diffrn_reflns_number 2646
_diffrn_reflns_point_group_measured_fraction_full 0.994
_diffrn_reflns_point_group_measured_fraction_max 0.946
_diffrn_reflns_theta_full 67.684
_diffrn_reflns_theta_max 74.811
_diffrn_reflns_theta_min 6.519
_diffrn_source 'microfocus sealed tube'
_diffrn_source_target Cu
_diffrn_source_type 'Agilent Diffraction microfocus tube'
_exptl_absorpt_coefficient_mu 3.519
_exptl_absorpt_correction_T_max 1.228
_exptl_absorpt_correction_T_min 0.518
_exptl_absorpt_correction_type gaussian
_exptl_absorpt_process_details
;
CrysAlisPro, Agilent Technologies,
Version 1.171.36.28 (release 01-02-2013 CrysAlis171 .NET)
(compiled Feb  1 2013,16:14:44)
Numerical absorption correction based on gaussian integration over
            a multifaceted crystal model
;
_exptl_crystal_colour 'clear colourless'
_exptl_crystal_colour_lustre clear
_exptl_crystal_colour_primary colourless
_exptl_crystal_density_diffrn 1.377
_exptl_crystal_description plate
_exptl_crystal_F_000 292
_exptl_crystal_size_max 0.612
_exptl_crystal_size_mid 0.2273
_exptl_crystal_size_min 0.046
_refine_diff_density_max 0.367
_refine_diff_density_min -0.357
_refine_diff_density_rms 0.065
_refine_ls_extinction_coef 0.013(2)
_refine_ls_extinction_expression Fc^*^=kFc[1+0.001xFc^2^\l^3^/sin(2\q)]^-1/4^
_refine_ls_extinction_method SHELXL
_refine_ls_goodness_of_fit_ref 1.087
_refine_ls_hydrogen_treatment constr
_refine_ls_matrix_type full
_refine_ls_number_parameters 95
_refine_ls_number_reflns 1306
_refine_ls_number_restraints 0
_refine_ls_restrained_S_all 1.087
_refine_ls_R_factor_all 0.0617
_refine_ls_R_factor_gt 0.0517
_refine_ls_shift/su_max 0.000
_refine_ls_shift/su_mean 0.000
_refine_ls_structure_factor_coef Fsqd
_refine_ls_weighting_details
;
 w=1/[\s^2^(Fo^2^)+(0.0720P)^2^+0.3241P]
 where P=(Fo^2^+2Fc^2^)/3
;
_refine_ls_weighting_scheme calc
_refine_ls_wR_factor_gt 0.1339
_refine_ls_wR_factor_ref 0.1443
_reflns_Friedel_coverage 0.000
_reflns_number_gt 1086
_reflns_number_total 1306
_reflns_threshold_expression 'I > 2\s(I)'
_cod_data_source_file c4cc05751a2.cif
_cod_data_source_block jasrsa
_cod_original_cell_volume 671.45(19)
_cod_database_code 7115791
_nottingham_internal_coll_name JASRSA
_nottingham_internal_coll_number 12272
_nottingham_internal_coll_client JAS/RS
_nottingham_internal_coll_type CUSTOM
_nottingham_internal_coll_frame_time 2
_nottingham_internal_coll_frame_width 2
_nottingham_internal_coll_frame_method '\w scans'
_nottingham_internal_coll_user WL
_nottingham_internal_coll_date 4/3/2013
_nottingham_internal_coll_location NOTTS
_nottingham_internal_process_user WL
_nottingham_internal_process_date 10/5/2013
_nottingham_internal_solution_user WL
_nottingham_internal_solution_date 10/5/2013
_nottingham_internal_refinement_user WL
_nottingham_internal_refinement_date 10/5/2013
_nottingham_internal_validation_user WL
_nottingham_internal_validation_date 10/5/2013
_nottingham_internal_archive_date 10/6/2013
_chemical_oxdiff_formula 'C14 H14 S2 O2'
_reflns_odcompleteness_completeness 99.54
_reflns_odcompleteness_iscentric 1
_reflns_odcompleteness_theta 67.13
_olex2_refinement_description
;
1. Fixed Uiso
 At 1.2 times of:
  All C(H) groups
 At 1.5 times of:
  All C(H,H,H,H,H,H) groups
2. Others
 Sof(O2A)=1-FVAR(1)
 Sof(O2)=FVAR(1)
 Sof(H9BD)=Sof(H9BE)=Sof(H9BF)=1-FVAR(2)
 Sof(H9AA)=Sof(H9AB)=Sof(H9AC)=FVAR(2)
3.a Aromatic/amide H refined with riding coordinates:
 C4(H4), C5(H5), C7(H7), C8(H8)
3.b Idealised Me refined as rotating group:
 C9(H9AA,H9AB,H9AC), C9(H9BD,H9BE,H9BF)
;
_shelx_space_group_comment
;
The symmetry employed for this shelxl refinement is uniquely defined
by the following loop, which should always be used as a source of
symmetry information in preference to the above space-group names.
They are only intended as comments.
;
_shelxl_version_number 2013-2

loop_
_space_group_symop_operation_xyz
'x, y, z'
'-x, y+1/2, -z+1/2'
'-x, -y, -z'
'x, -y-1/2, z-1/2'

loop_
_atom_site_label
_atom_site_type_symbol
_atom_site_fract_x
_atom_site_fract_y
_atom_site_fract_z
_atom_site_U_iso_or_equiv
_atom_site_adp_type
_atom_site_occupancy
_atom_site_site_symmetry_order
_atom_site_calc_flag
_atom_site_refinement_flags_posn
_atom_site_refinement_flags_adp
_atom_site_refinement_flags_occupancy
_atom_site_disorder_assembly
_atom_site_disorder_group
S1 S 0.42509(14) 0.62628(10) 0.48682(4) 0.0558(3) Uani 1 1 d . . . . .
O2 O 0.5933(11) 0.7581(9) 0.4948(4) 0.126(3) Uani 0.597(8) 1 d . . P A 1
O2A O 0.2478(16) 0.6544(13) 0.5250(5) 0.120(4) Uani 0.403(8) 1 d . . P A 2
C3 C 0.3305(5) 0.5890(3) 0.37565(17) 0.0428(6) Uani 1 1 d . . . . .
C4 C 0.1139(4) 0.5079(4) 0.35116(18) 0.0485(7) Uani 1 1 d . . . . .
H4 H 0.0196 0.4700 0.3933 0.058 Uiso 1 1 calc R U . . .
C5 C 0.0378(4) 0.4834(4) 0.26469(19) 0.0485(7) Uani 1 1 d . . . . .
H5 H -0.1096 0.4275 0.2478 0.058 Uiso 1 1 calc R U . . .
C6 C 0.1729(5) 0.5389(3) 0.20169(16) 0.0439(6) Uani 1 1 d . . . . .
C7 C 0.3890(5) 0.6177(3) 0.22788(17) 0.0450(6) Uani 1 1 d . . . . .
H7 H 0.4836 0.6555 0.1858 0.054 Uiso 1 1 calc R U . . .
C8 C 0.4695(4) 0.6425(3) 0.31404(17) 0.0428(6) Uani 1 1 d . . . . .
H8 H 0.6187 0.6957 0.3310 0.051 Uiso 1 1 calc R U . . .
C9 C 0.0832(6) 0.5147(4) 0.10784(19) 0.0627(8) Uani 1 1 d . . . . .
H9AA H 0.0058 0.6238 0.0852 0.094 Uiso 0.60(8) 1 calc R U P B 1
H9AB H -0.0301 0.4168 0.1012 0.094 Uiso 0.60(8) 1 calc R U P B 1
H9AC H 0.2155 0.4877 0.0761 0.094 Uiso 0.60(8) 1 calc R U P B 1
H9BD H 0.0795 0.3882 0.0937 0.094 Uiso 0.40(8) 1 calc R U P B 2
H9BE H 0.1878 0.5763 0.0728 0.094 Uiso 0.40(8) 1 calc R U P B 2
H9BF H -0.0761 0.5639 0.0958 0.094 Uiso 0.40(8) 1 calc R U P B 2

loop_
_atom_site_aniso_label
_atom_site_aniso_U_11
_atom_site_aniso_U_22
_atom_site_aniso_U_33
_atom_site_aniso_U_23
_atom_site_aniso_U_13
_atom_site_aniso_U_12
S1 0.0756(6) 0.0433(5) 0.0451(4) -0.0017(3) -0.0055(3) 0.0074(3)
O2 0.155(6) 0.120(5) 0.093(4) 0.021(3) -0.022(4) -0.051(4)
O2A 0.136(7) 0.151(8) 0.083(5) 0.003(5) 0.050(5) 0.066(6)
C3 0.0468(14) 0.0346(13) 0.0448(13) 0.0025(10) -0.0017(10) 0.0050(10)
C4 0.0442(14) 0.0474(16) 0.0545(15) 0.0067(12) 0.0083(11) -0.0013(12)
C5 0.0409(14) 0.0408(14) 0.0605(16) 0.0045(12) -0.0062(11) -0.0047(11)
C6 0.0505(14) 0.0315(12) 0.0466(14) 0.0022(10) -0.0050(11) 0.0045(10)
C7 0.0441(14) 0.0407(14) 0.0498(14) 0.0048(11) 0.0044(11) 0.0025(11)
C8 0.0366(12) 0.0384(14) 0.0512(14) 0.0039(11) -0.0027(10) -0.0027(10)
C9 0.082(2) 0.0506(18) 0.0490(15) 0.0026(13) -0.0164(14) 0.0033(15)

loop_
_atom_type_symbol
_atom_type_description
_atom_type_scat_dispersion_real
_atom_type_scat_dispersion_imag
_atom_type_scat_source
C C 0.0181 0.0091 'International Tables Vol C Tables 4.2.6.8 and 6.1.1.4'
H H 0.0000 0.0000 'International Tables Vol C Tables 4.2.6.8 and 6.1.1.4'
O O 0.0492 0.0322 'International Tables Vol C Tables 4.2.6.8 and 6.1.1.4'
S S 0.3331 0.5567 'International Tables Vol C Tables 4.2.6.8 and 6.1.1.4'

loop_
_exptl_crystal_face_index_h
_exptl_crystal_face_index_k
_exptl_crystal_face_index_l
_exptl_crystal_face_perp_dist
_exptl_oxdiff_crystal_face_indexfrac_h
_exptl_oxdiff_crystal_face_indexfrac_k
_exptl_oxdiff_crystal_face_indexfrac_l
_exptl_oxdiff_crystal_face_x
_exptl_oxdiff_crystal_face_y
_exptl_oxdiff_crystal_face_z
0 -1 0 0.1657 -0.0018 -1.0014 -0.0004 -0.0120 0.1340 -0.1538
-2 0 1 0.2542 -1.9974 0.0015 1.0120 0.0353 0.4069 0.3513
2 0 -1 0.3412 1.9974 -0.0015 -1.0120 -0.0353 -0.4069 -0.3513
0 0 1 0.0230 -0.0003 0.0006 1.0010 -0.0983 0.0052 0.0124
0 0 -1 0.0230 0.0003 -0.0006 -1.0010 0.0983 -0.0052 -0.0124
0 5 1 0.0452 0.2342 4.8803 0.6009 -0.0157 -0.6951 0.7187

loop_
_geom_angle_atom_site_label_1
_geom_angle_atom_site_label_2
_geom_angle_atom_site_label_3
_geom_angle
_geom_angle_site_symmetry_3
O2 S1 S1 111.9(3) 3_666
O2 S1 C3 108.9(3) .
O2A S1 S1 113.0(4) 3_666
O2A S1 C3 109.2(4) .
C3 S1 S1 96.50(9) 3_666
C4 C3 S1 119.2(2) .
C8 C3 S1 120.4(2) .
C8 C3 C4 120.4(2) .
C3 C4 H4 120.4 .
C5 C4 C3 119.1(2) .
C5 C4 H4 120.4 .
C4 C5 H5 119.3 .
C4 C5 C6 121.4(2) .
C6 C5 H5 119.3 .
C5 C6 C9 120.3(3) .
C7 C6 C5 118.3(2) .
C7 C6 C9 121.3(3) .
C6 C7 H7 119.4 .
C8 C7 C6 121.3(2) .
C8 C7 H7 119.4 .
C3 C8 H8 120.3 .
C7 C8 C3 119.5(2) .
C7 C8 H8 120.3 .
C6 C9 H9AA 109.5 .
C6 C9 H9AB 109.5 .
C6 C9 H9AC 109.5 .
C6 C9 H9BD 109.5 .
C6 C9 H9BE 109.5 .
C6 C9 H9BF 109.5 .
H9AA C9 H9AB 109.5 .
H9AA C9 H9AC 109.5 .
H9AB C9 H9AC 109.5 .
H9BD C9 H9BE 109.5 .
H9BD C9 H9BF 109.5 .
H9BE C9 H9BF 109.5 .

loop_
_geom_bond_atom_site_label_1
_geom_bond_atom_site_label_2
_geom_bond_distance
_geom_bond_site_symmetry_2
S1 S1 2.1096(15) 3_666
S1 O2 1.379(6) .
S1 O2A 1.261(7) .
S1 C3 1.778(3) .
C3 C4 1.391(4) .
C3 C8 1.388(4) .
C4 H4 0.9500 .
C4 C5 1.381(4) .
C5 H5 0.9500 .
C5 C6 1.395(4) .
C6 C7 1.386(4) .
C6 C9 1.505(4) .
C7 H7 0.9500 .
C7 C8 1.382(4) .
C8 H8 0.9500 .
C9 H9AA 0.9800 .
C9 H9AB 0.9800 .
C9 H9AC 0.9800 .
C9 H9BD 0.9800 .
C9 H9BE 0.9800 .
C9 H9BF 0.9800 .

loop_
_geom_torsion_atom_site_label_1
_geom_torsion_atom_site_label_2
_geom_torsion_atom_site_label_3
_geom_torsion_atom_site_label_4
_geom_torsion
_geom_torsion_site_symmetry_1
S1 S1 C3 C4 85.1(2) 3_666
S1 S1 C3 C8 -95.8(2) 3_666
S1 C3 C4 C5 178.3(2) .
S1 C3 C8 C7 -177.79(19) .
O2 S1 C3 C4 -159.0(4) .
O2 S1 C3 C8 20.0(4) .
O2A S1 C3 C4 -32.0(5) .
O2A S1 C3 C8 147.0(5) .
C3 C4 C5 C6 -0.3(4) .
C4 C3 C8 C7 1.2(4) .
C4 C5 C6 C7 0.9(4) .
C4 C5 C6 C9 -178.4(3) .
C5 C6 C7 C8 -0.4(4) .
C6 C7 C8 C3 -0.6(4) .
C8 C3 C4 C5 -0.8(4) .
C9 C6 C7 C8 178.9(3) .
